data_7154793
loop_
_publ_author_name
'Lisiecki, Kamil'
'Krawczyk, Krzysztof K.'
'Roszkowski, Piotr'
'Maurin, Jan K.'
'Czarnocki, Zbigniew'

_publ_section_title
;
 Formal synthesis of (-)-podophyllotoxin through the photocyclization of
 an axially chiral 3,4-bisbenzylidene succinate amide ester - a flow
 photochemistry approach.
;
_journal_issue 2
_journal_name_full 'Organic &amp; biomolecular chemistry'
_journal_page_first 460
_journal_page_last 469
_journal_paper_doi 10.1039/c5ob01844g
_journal_volume 14
_journal_year 2015
_chemical_formula_sum 'C35 H34 Br N O10'
_chemical_formula_weight 708.54
_chemical_melting_point 455
_chemical_name_systematic
'Monomethyl (S)-pyrrolidin-2-ylmethyl 3-bromobenzoate-(1R,2R)-1-(3,4,5-trimethoxyphenyl)-6,7-methylenedioxy-1,2-dihydronaphthalene-2,3-dicarboxylate amide ester'
_space_group_IT_number 4
_symmetry_cell_setting monoclinic
_symmetry_space_group_name_Hall 'P 2yb'
_symmetry_space_group_name_H-M 'P 1 21 1'
_atom_sites_solution_hydrogens geom
_atom_sites_solution_primary direct
_atom_sites_solution_secondary difmap
_audit_creation_method SHELXL-97
_audit_update_record
;
2015-07-30 deposited with the CCDC.
2015-10-27 downloaded from the CCDC.
;
_cell_angle_alpha 90.00
_cell_angle_beta 98.692(2)
_cell_angle_gamma 90.00
_cell_formula_units_Z 2
_cell_length_a 9.1914(2)
_cell_length_b 17.0779(3)
_cell_length_c 10.56690(20)
_cell_measurement_reflns_used 4348
_cell_measurement_temperature 293(2)
_cell_measurement_theta_max 62.2980
_cell_measurement_theta_min 4.2200
_cell_volume 1639.63(6)
_computing_cell_refinement
;
CrysAlisPro, Agilent Technologies,
Version 1.171.37.31 (release 14-01-2014 CrysAlis171 .NET)
(compiled Jan 14 2014,18:38:05)
;
_computing_data_collection
;
CrysAlisPro, Agilent Technologies,
Version 1.171.37.31 (release 14-01-2014 CrysAlis171 .NET)
(compiled Jan 14 2014,18:38:05)
;
_computing_data_reduction
;
CrysAlisPro, Agilent Technologies,
Version 1.171.37.31 (release 14-01-2014 CrysAlis171 .NET)
(compiled Jan 14 2014,18:38:05)
;
_computing_molecular_graphics 'XP, (Bruker-AXS, 2002)'
_computing_publication_material 'SHELXL-97 (Sheldrick, 2008)'
_computing_structure_refinement 'SHELXL-97 (Sheldrick, 2008)'
_computing_structure_solution 'SHELXS-97 (Sheldrick, 2008)'
_diffrn_ambient_temperature 293(2)
_diffrn_detector 'CCD plate'
_diffrn_detector_area_resol_mean 10.4922
_diffrn_detector_type Ruby
_diffrn_measured_fraction_theta_full 0.969
_diffrn_measured_fraction_theta_max 0.969
_diffrn_measurement_device 'four-circle diffractometer'
_diffrn_measurement_device_type 'Xcalibur, Ruby'
_diffrn_measurement_method '\w scans'
_diffrn_radiation_monochromator graphite
_diffrn_radiation_source 'Enhance (Cu) X-ray Source'
_diffrn_radiation_type CuK\a
_diffrn_radiation_wavelength 1.54184
_diffrn_reflns_av_R_equivalents 0.0441
_diffrn_reflns_av_sigmaI/netI 0.0470
_diffrn_reflns_limit_h_max 11
_diffrn_reflns_limit_h_min -10
_diffrn_reflns_limit_k_max 20
_diffrn_reflns_limit_k_min -18
_diffrn_reflns_limit_l_max 12
_diffrn_reflns_limit_l_min -12
_diffrn_reflns_number 16482
_diffrn_reflns_theta_full 71.20
_diffrn_reflns_theta_max 71.20
_diffrn_reflns_theta_min 4.23
_exptl_absorpt_coefficient_mu 2.218
_exptl_absorpt_correction_T_max 0.957
_exptl_absorpt_correction_T_min 0.679
_exptl_absorpt_correction_type analytical
_exptl_absorpt_process_details
;
CrysAlisPro, Agilent Technologies,
Version 1.171.37.34 (release 22-05-2014 CrysAlis171 .NET)
(compiled May 22 2014,16:03:01)
Analytical numeric absorption correction using a multifaceted crystal
            model based on expressions derived by R.C. Clark & J.S. Reid.
(Clark, R. C. & Reid, J. S. (1995). Acta Cryst. A51, 887-897)
Empirical absorption correction using spherical harmonics,
 implemented in SCALE3 ABSPACK scaling algorithm.
;
_exptl_crystal_colour colourless
_exptl_crystal_density_diffrn 1.435
_exptl_crystal_density_method 'not measured'
_exptl_crystal_description parallelepiped
_exptl_crystal_F_000 732
_exptl_crystal_size_max 0.2908
_exptl_crystal_size_mid 0.1127
_exptl_crystal_size_min 0.0200
_refine_diff_density_max 0.682
_refine_diff_density_min -0.502
_refine_diff_density_rms 0.047
_refine_ls_abs_structure_details 'Flack H D (1983), Acta Cryst. A39, 876-881'
_refine_ls_abs_structure_Flack -0.02(3)
_refine_ls_extinction_coef 0.0011(3)
_refine_ls_extinction_expression Fc^*^=kFc[1+0.001xFc^2^\l^3^/sin(2\q)]^-1/4^
_refine_ls_extinction_method SHELXL
_refine_ls_goodness_of_fit_ref 1.032
_refine_ls_hydrogen_treatment mixed
_refine_ls_matrix_type full
_refine_ls_number_parameters 425
_refine_ls_number_reflns 5620
_refine_ls_number_restraints 1
_refine_ls_restrained_S_all 1.032
_refine_ls_R_factor_all 0.0822
_refine_ls_R_factor_gt 0.0590
_refine_ls_shift/su_max 0.000
_refine_ls_shift/su_mean 0.000
_refine_ls_structure_factor_coef Fsqd
_refine_ls_weighting_details 'calc w=1/[\s^2^(Fo^2^)+(0.0758P)^2^+0.5931P] where P=(Fo^2^+2Fc^2^)/3'
_refine_ls_weighting_scheme calc
_refine_ls_wR_factor_gt 0.1468
_refine_ls_wR_factor_ref 0.1643
_reflns_number_gt 4021
_reflns_number_total 5620
_reflns_threshold_expression >2sigma(I)
_cod_data_source_file c5ob01844g2.cif
_cod_data_source_block zc242abs
_cod_depositor_comments 'Adding full bibliography for 7154793.cif.'
_cod_original_cell_volume 1639.64(6)
_cod_database_code 7154793

loop_
_symmetry_equiv_pos_as_xyz
'x, y, z'
'-x, y+1/2, -z'

loop_
_atom_site_label
_atom_site_type_symbol
_atom_site_fract_x
_atom_site_fract_y
_atom_site_fract_z
_atom_site_U_iso_or_equiv
_atom_site_adp_type
_atom_site_occupancy
_atom_site_symmetry_multiplicity
_atom_site_calc_flag
_atom_site_refinement_flags
Br1 Br 0.83202(19) 0.55414(6) 0.01681(12) 0.1810(8) Uani 1 1 d .
O1 O 0.5712(7) -0.2477(3) 1.0167(4) 0.0996(17) Uani 1 1 d .
O2 O 0.5382(6) -0.1130(3) 1.0335(4) 0.0927(14) Uani 1 1 d .
O3 O 0.2805(4) -0.2229(2) 0.3364(3) 0.0614(9) Uani 1 1 d .
O4 O 0.3126(4) -0.3730(2) 0.2750(3) 0.0572(9) Uani 1 1 d .
O5 O 0.5609(4) -0.4506(2) 0.3489(3) 0.0614(9) Uani 1 1 d .
O6 O 0.8247(4) -0.1700(2) 0.3090(3) 0.0676(10) Uani 1 1 d .
O7 O 0.9590(4) -0.2634(2) 0.4198(4) 0.0640(9) Uani 1 1 d .
O8 O 0.9866(4) -0.0182(3) 0.4403(4) 0.0785(12) Uani 1 1 d .
O9 O 0.8590(5) 0.2026(2) 0.2396(4) 0.0704(10) Uani 1 1 d .
O10 O 0.7247(6) 0.3016(3) 0.2960(5) 0.0968(14) Uani 1 1 d .
N1 N 0.7490(5) 0.0168(2) 0.3770(4) 0.0544(10) Uani 1 1 d .
C1 C 0.6171(7) -0.2094(3) 0.9149(5) 0.0629(14) Uani 1 1 d .
C2 C 0.6772(6) -0.2420(3) 0.8171(5) 0.0608(13) Uani 1 1 d .
H2 H 0.6908 -0.2958 0.8124 0.073 Uiso 1 1 calc R
C3 C 0.7177(5) -0.1917(3) 0.7242(4) 0.0467(11) Uani 1 1 d .
C4 C 0.7737(5) -0.2257(3) 0.6082(4) 0.0481(11) Uani 1 1 d .
H4 H 0.8414 -0.2681 0.6400 0.058 Uiso 1 1 calc R
C5 C 0.8657(5) -0.1658(3) 0.5404(4) 0.0481(11) Uani 1 1 d .
H5 H 0.9649 -0.1645 0.5898 0.058 Uiso 1 1 calc R
C6 C 0.8061(5) -0.0835(3) 0.5384(4) 0.0482(11) Uani 1 1 d .
C7 C 0.7351(6) -0.0604(3) 0.6309(4) 0.0546(12) Uani 1 1 d .
H7 H 0.7073 -0.0080 0.6319 0.065 Uiso 1 1 calc R
C8 C 0.6964(5) -0.1119(3) 0.7332(4) 0.0530(12) Uani 1 1 d .
C9 C 0.6352(6) -0.0793(3) 0.8356(4) 0.0579(13) Uani 1 1 d .
H9 H 0.6205 -0.0256 0.8418 0.069 Uiso 1 1 calc R
C10 C 0.5985(7) -0.1297(4) 0.9248(5) 0.0661(15) Uani 1 1 d .
C11 C 0.6499(5) -0.2633(3) 0.5181(4) 0.0430(10) Uani 1 1 d .
C12 C 0.5213(5) -0.2230(3) 0.4733(4) 0.0453(10) Uani 1 1 d .
H12 H 0.5095 -0.1718 0.5000 0.054 Uiso 1 1 calc R
C13 C 0.4100(5) -0.2585(3) 0.3889(4) 0.0472(11) Uani 1 1 d .
C14 C 0.4256(5) -0.3355(3) 0.3495(4) 0.0474(11) Uani 1 1 d .
C15 C 0.5538(5) -0.3752(3) 0.3930(4) 0.0466(10) Uani 1 1 d .
C16 C 0.6671(5) -0.3401(3) 0.4769(4) 0.0452(10) Uani 1 1 d .
H16 H 0.7533 -0.3676 0.5050 0.054 Uiso 1 1 calc R
C17 C 0.2523(6) -0.1468(4) 0.3779(6) 0.0655(14) Uani 1 1 d .
H17A H 0.1592 -0.1290 0.3338 0.098 Uiso 1 1 calc R
H17B H 0.3287 -0.1121 0.3597 0.098 Uiso 1 1 calc R
H17C H 0.2499 -0.1473 0.4684 0.098 Uiso 1 1 calc R
C18 C 0.2986(7) -0.3587(4) 0.1427(5) 0.0746(17) Uani 1 1 d .
H18A H 0.2165 -0.3877 0.0992 0.112 Uiso 1 1 calc R
H18B H 0.3869 -0.3749 0.1118 0.112 Uiso 1 1 calc R
H18C H 0.2830 -0.3038 0.1266 0.112 Uiso 1 1 calc R
C19 C 0.6894(7) -0.4942(3) 0.3906(7) 0.0750(17) Uani 1 1 d .
H19A H 0.6799 -0.5455 0.3532 0.113 Uiso 1 1 calc R
H19B H 0.7032 -0.4986 0.4822 0.113 Uiso 1 1 calc R
H19C H 0.7727 -0.4681 0.3648 0.113 Uiso 1 1 calc R
C20 C 0.8796(5) -0.1976(3) 0.4110(5) 0.0543(12) Uani 1 1 d .
C21 C 0.9637(7) -0.3078(4) 0.3054(6) 0.0802(18) Uani 1 1 d .
H21A H 1.0240 -0.3533 0.3254 0.120 Uiso 1 1 calc R
H21B H 1.0043 -0.2761 0.2443 0.120 Uiso 1 1 calc R
H21C H 0.8658 -0.3237 0.2699 0.120 Uiso 1 1 calc R
C22 C 0.8547(6) -0.0268(3) 0.4469(5) 0.0533(12) Uani 1 1 d .
C23 C 0.7830(6) 0.0715(3) 0.2778(5) 0.0582(13) Uani 1 1 d .
H23 H 0.8697 0.0539 0.2420 0.070 Uiso 1 1 calc R
C24 C 0.8085(8) 0.1523(4) 0.3364(5) 0.0774(18) Uani 1 1 d .
H24A H 0.7180 0.1727 0.3604 0.093 Uiso 1 1 calc R
H24B H 0.8823 0.1500 0.4124 0.093 Uiso 1 1 calc R
C25 C 0.8083(6) 0.2755(4) 0.2295(5) 0.0614(13) Uani 1 1 d .
C26 C 0.8678(6) 0.3213(3) 0.1298(5) 0.0598(13) Uani 1 1 d .
C27 C 0.8303(8) 0.3994(4) 0.1149(6) 0.084(2) Uani 1 1 d .
H27 H 0.7642 0.4208 0.1639 0.101 Uiso 1 1 calc R
C28 C 0.8876(10) 0.4459(4) 0.0303(7) 0.095(2) Uani 1 1 d .
C29 C 0.9770(12) 0.4145(7) -0.0481(7) 0.117(4) Uani 1 1 d .
H29 H 1.0106 0.4453 -0.1102 0.140 Uiso 1 1 calc R
C30 C 1.0182(8) 0.3358(6) -0.0349(6) 0.096(2) Uani 1 1 d .
H30 H 1.0820 0.3146 -0.0862 0.116 Uiso 1 1 calc R
C31 C 0.9645(6) 0.2899(4) 0.0535(5) 0.0736(17) Uani 1 1 d .
H31 H 0.9925 0.2377 0.0627 0.088 Uiso 1 1 calc R
C33 C 0.5211(8) -0.1866(4) 1.0926(6) 0.087(2) Uani 1 1 d .
H33A H 0.4183 -0.1949 1.1002 0.105 Uiso 1 1 calc R
H33B H 0.5776 -0.1872 1.1779 0.105 Uiso 1 1 calc R
C34 C 0.6474(9) 0.0682(5) 0.1778(5) 0.091(2) Uani 1 1 d .
H34A H 0.6310 0.1179 0.1336 0.109 Uiso 1 1 calc R
H34B H 0.6563 0.0274 0.1155 0.109 Uiso 1 1 calc R
C35 C 0.5253(8) 0.0504(5) 0.2518(6) 0.094(2) Uani 1 1 d .
H35A H 0.4436 0.0256 0.1975 0.113 Uiso 1 1 calc R
H35B H 0.4903 0.0977 0.2879 0.113 Uiso 1 1 calc R
C36 C 0.5922(6) -0.0044(4) 0.3557(5) 0.0638(14) Uani 1 1 d .
H36A H 0.5488 0.0031 0.4329 0.077 Uiso 1 1 calc R
H36B H 0.5789 -0.0586 0.3285 0.077 Uiso 1 1 calc R

loop_
_atom_site_aniso_label
_atom_site_aniso_U_11
_atom_site_aniso_U_22
_atom_site_aniso_U_33
_atom_site_aniso_U_23
_atom_site_aniso_U_13
_atom_site_aniso_U_12
Br1 0.2847(18) 0.0727(6) 0.1565(10) 0.0438(6) -0.0607(10) -0.0424(9)
O1 0.177(5) 0.065(3) 0.067(2) 0.003(2) 0.052(3) -0.029(3)
O2 0.143(4) 0.079(3) 0.062(2) -0.002(2) 0.033(3) -0.020(3)
O3 0.0508(18) 0.049(2) 0.080(2) -0.0088(18) -0.0054(16) 0.0079(16)
O4 0.0561(19) 0.052(2) 0.0616(19) -0.0060(16) 0.0010(15) -0.0124(16)
O5 0.069(2) 0.038(2) 0.078(2) -0.0097(17) 0.0112(17) 0.0033(18)
O6 0.077(2) 0.068(3) 0.0571(19) 0.0024(18) 0.0095(18) 0.008(2)
O7 0.059(2) 0.056(2) 0.078(2) -0.0028(19) 0.0164(17) 0.0092(19)
O8 0.051(2) 0.070(3) 0.117(3) 0.021(2) 0.022(2) -0.002(2)
O9 0.100(3) 0.042(2) 0.075(2) 0.0070(18) 0.031(2) -0.006(2)
O10 0.118(4) 0.075(3) 0.109(3) 0.017(3) 0.055(3) 0.016(3)
N1 0.064(3) 0.039(2) 0.061(2) 0.0091(18) 0.015(2) 0.0003(19)
C1 0.092(4) 0.046(3) 0.048(2) 0.005(2) 0.002(2) -0.013(3)
C2 0.077(3) 0.046(3) 0.057(3) 0.003(2) 0.004(2) -0.009(3)
C3 0.057(3) 0.035(3) 0.045(2) 0.0029(18) -0.0010(19) -0.004(2)
C4 0.049(2) 0.037(3) 0.054(2) 0.005(2) -0.003(2) 0.002(2)
C5 0.039(2) 0.045(3) 0.057(2) 0.006(2) -0.0039(19) -0.003(2)
C6 0.049(2) 0.040(3) 0.054(2) 0.005(2) 0.003(2) -0.004(2)
C7 0.069(3) 0.040(3) 0.053(3) 0.004(2) 0.004(2) 0.002(2)
C8 0.059(3) 0.049(3) 0.046(2) 0.009(2) -0.008(2) -0.002(2)
C9 0.080(3) 0.043(3) 0.050(3) 0.000(2) 0.010(2) -0.002(3)
C10 0.086(4) 0.065(4) 0.046(3) -0.005(2) 0.006(3) -0.012(3)
C11 0.045(2) 0.041(3) 0.044(2) 0.0026(19) 0.0079(18) -0.001(2)
C12 0.053(2) 0.031(2) 0.054(2) 0.001(2) 0.014(2) 0.000(2)
C13 0.042(2) 0.049(3) 0.050(2) -0.003(2) 0.0045(19) -0.003(2)
C14 0.051(3) 0.037(3) 0.054(2) -0.009(2) 0.009(2) -0.003(2)
C15 0.057(3) 0.033(3) 0.052(2) 0.0005(19) 0.016(2) -0.002(2)
C16 0.051(2) 0.031(2) 0.055(2) 0.0025(19) 0.010(2) 0.002(2)
C17 0.054(3) 0.053(3) 0.088(3) -0.003(3) 0.004(3) 0.012(3)
C18 0.085(4) 0.070(4) 0.064(3) -0.004(3) -0.002(3) -0.021(3)
C19 0.085(4) 0.037(3) 0.102(4) -0.002(3) 0.012(3) 0.015(3)
C20 0.044(2) 0.054(3) 0.067(3) -0.007(2) 0.012(2) -0.002(2)
C21 0.075(4) 0.070(4) 0.100(4) -0.021(3) 0.026(3) 0.004(3)
C22 0.060(3) 0.040(3) 0.060(3) 0.004(2) 0.010(2) 0.000(2)
C23 0.075(3) 0.048(4) 0.057(3) 0.007(2) 0.027(2) 0.000(3)
C24 0.125(5) 0.051(4) 0.057(3) 0.011(3) 0.017(3) -0.027(4)
C25 0.065(3) 0.062(4) 0.056(3) 0.001(3) 0.004(2) -0.009(3)
C26 0.073(3) 0.047(3) 0.053(3) 0.003(2) -0.009(2) -0.015(3)
C27 0.104(5) 0.075(5) 0.069(4) 0.007(3) 0.000(3) -0.013(4)
C28 0.129(6) 0.063(5) 0.082(4) 0.017(4) -0.020(4) -0.036(4)
C29 0.146(8) 0.131(8) 0.066(4) 0.029(5) -0.008(5) -0.074(7)
C30 0.098(5) 0.126(8) 0.066(4) 0.010(4) 0.014(3) -0.038(5)
C31 0.075(3) 0.091(5) 0.055(3) -0.001(3) 0.011(3) -0.022(3)
C33 0.110(5) 0.094(6) 0.060(3) -0.002(3) 0.020(3) -0.030(4)
C34 0.137(6) 0.075(5) 0.054(3) 0.015(3) -0.007(3) -0.025(4)
C35 0.092(5) 0.101(5) 0.083(4) 0.040(4) -0.008(4) -0.001(4)
C36 0.056(3) 0.067(4) 0.067(3) 0.017(3) 0.005(2) 0.003(3)

loop_
_atom_type_symbol
_atom_type_description
_atom_type_scat_dispersion_real
_atom_type_scat_dispersion_imag
_atom_type_scat_source
C C 0.0181 0.0091 'International Tables Vol C Tables 4.2.6.8 and 6.1.1.4'
H H 0.0000 0.0000 'International Tables Vol C Tables 4.2.6.8 and 6.1.1.4'
N N 0.0311 0.0180 'International Tables Vol C Tables 4.2.6.8 and 6.1.1.4'
O O 0.0492 0.0322 'International Tables Vol C Tables 4.2.6.8 and 6.1.1.4'
Br Br -0.6763 1.2805 'International Tables Vol C Tables 4.2.6.8 and 6.1.1.4'

loop_
_geom_angle_atom_site_label_1
_geom_angle_atom_site_label_2
_geom_angle_atom_site_label_3
_geom_angle
C1 O1 C33 104.6(5)
C10 O2 C33 105.6(5)
C13 O3 C17 118.0(4)
C14 O4 C18 116.1(4)
C15 O5 C19 118.0(4)
C20 O7 C21 118.2(4)
C25 O9 C24 117.5(5)
C22 N1 C36 123.7(4)
C22 N1 C23 121.8(4)
C36 N1 C23 110.9(4)
C2 C1 C10 122.0(5)
C2 C1 O1 127.2(5)
C10 C1 O1 110.7(5)
C1 C2 C3 117.7(5)
C1 C2 H2 121.2
C3 C2 H2 121.2
C8 C3 C2 120.1(5)
C8 C3 C4 120.1(4)
C2 C3 C4 119.6(4)
C11 C4 C3 110.9(4)
C11 C4 C5 113.3(3)
C3 C4 C5 113.1(4)
C11 C4 H4 106.3
C3 C4 H4 106.3
C5 C4 H4 106.3
C20 C5 C6 114.1(4)
C20 C5 C4 107.9(4)
C6 C5 C4 113.3(4)
C20 C5 H5 107.1
C6 C5 H5 107.1
C4 C5 H5 107.1
C7 C6 C22 121.3(5)
C7 C6 C5 119.3(4)
C22 C6 C5 118.2(4)
C6 C7 C8 124.5(5)
C6 C7 H7 117.8
C8 C7 H7 117.8
C3 C8 C9 121.3(4)
C3 C8 C7 119.0(5)
C9 C8 C7 119.7(5)
C10 C9 C8 117.0(5)
C10 C9 H9 121.5
C8 C9 H9 121.5
C9 C10 C1 121.9(5)
C9 C10 O2 128.4(6)
C1 C10 O2 109.7(5)
C12 C11 C16 119.3(4)
C12 C11 C4 121.7(4)
C16 C11 C4 119.0(4)
C13 C12 C11 120.6(4)
C13 C12 H12 119.7
C11 C12 H12 119.7
O3 C13 C12 125.1(4)
O3 C13 C14 114.7(4)
C12 C13 C14 120.3(4)
O4 C14 C15 120.0(4)
O4 C14 C13 120.8(4)
C15 C14 C13 119.1(4)
C14 C15 O5 115.5(4)
C14 C15 C16 121.3(4)
O5 C15 C16 123.2(4)
C15 C16 C11 119.4(4)
C15 C16 H16 120.3
C11 C16 H16 120.3
O3 C17 H17A 109.5
O3 C17 H17B 109.5
H17A C17 H17B 109.5
O3 C17 H17C 109.5
H17A C17 H17C 109.5
H17B C17 H17C 109.5
O4 C18 H18A 109.5
O4 C18 H18B 109.5
H18A C18 H18B 109.5
O4 C18 H18C 109.5
H18A C18 H18C 109.5
H18B C18 H18C 109.5
O5 C19 H19A 109.5
O5 C19 H19B 109.5
H19A C19 H19B 109.5
O5 C19 H19C 109.5
H19A C19 H19C 109.5
H19B C19 H19C 109.5
O6 C20 O7 122.6(5)
O6 C20 C5 126.1(5)
O7 C20 C5 111.3(4)
O7 C21 H21A 109.5
O7 C21 H21B 109.5
H21A C21 H21B 109.5
O7 C21 H21C 109.5
H21A C21 H21C 109.5
H21B C21 H21C 109.5
O8 C22 N1 122.3(5)
O8 C22 C6 120.7(4)
N1 C22 C6 117.0(4)
N1 C23 C34 103.5(5)
N1 C23 C24 108.9(4)
C34 C23 C24 112.4(5)
N1 C23 H23 110.6
C34 C23 H23 110.6
C24 C23 H23 110.6
O9 C24 C23 107.1(4)
O9 C24 H24A 110.3
C23 C24 H24A 110.3
O9 C24 H24B 110.3
C23 C24 H24B 110.3
H24A C24 H24B 108.5
O10 C25 O9 123.2(6)
O10 C25 C26 123.8(6)
O9 C25 C26 113.0(5)
C27 C26 C31 118.4(6)
C27 C26 C25 118.6(6)
C31 C26 C25 123.0(5)
C28 C27 C26 121.6(8)
C28 C27 H27 119.2
C26 C27 H27 119.2
C29 C28 C27 120.0(8)
C29 C28 Br1 120.8(7)
C27 C28 Br1 119.1(8)
C28 C29 C30 119.8(7)
C28 C29 H29 120.1
C30 C29 H29 120.1
C31 C30 C29 119.9(8)
C31 C30 H30 120.0
C29 C30 H30 120.0
C30 C31 C26 120.2(7)
C30 C31 H31 119.9
C26 C31 H31 119.9
O2 C33 O1 109.4(5)
O2 C33 H33A 109.8
O1 C33 H33A 109.8
O2 C33 H33B 109.8
O1 C33 H33B 109.8
H33A C33 H33B 108.3
C35 C34 C23 104.4(4)
C35 C34 H34A 110.9
C23 C34 H34A 110.9
C35 C34 H34B 110.9
C23 C34 H34B 110.9
H34A C34 H34B 108.9
C34 C35 C36 104.6(6)
C34 C35 H35A 110.8
C36 C35 H35A 110.8
C34 C35 H35B 110.8
C36 C35 H35B 110.8
H35A C35 H35B 108.9
N1 C36 C35 104.0(5)
N1 C36 H36A 111.0
C35 C36 H36A 111.0
N1 C36 H36B 111.0
C35 C36 H36B 111.0
H36A C36 H36B 109.0

loop_
_geom_bond_atom_site_label_1
_geom_bond_atom_site_label_2
_geom_bond_distance
Br1 C28 1.918(8)
O1 C1 1.378(6)
O1 C33 1.434(8)
O2 C10 1.379(7)
O2 C33 1.423(8)
O3 C13 1.376(6)
O3 C17 1.409(7)
O4 C14 1.364(5)
O4 C18 1.406(6)
O5 C15 1.374(6)
O5 C19 1.409(7)
O6 C20 1.214(6)
O7 C20 1.335(6)
O7 C21 1.433(7)
O8 C22 1.234(6)
O9 C25 1.328(7)
O9 C24 1.463(6)
O10 C25 1.202(7)
N1 C22 1.352(6)
N1 C36 1.470(7)
N1 C23 1.472(6)
C1 C2 1.362(8)
C1 C10 1.378(8)
C2 C3 1.396(7)
C2 H2 0.9300
C3 C8 1.383(7)
C3 C4 1.514(7)
C4 C11 1.512(6)
C4 C5 1.568(7)
C4 H4 0.9800
C5 C20 1.495(7)
C5 C6 1.507(7)
C5 H5 0.9800
C6 C7 1.315(7)
C6 C22 1.484(7)
C7 C8 1.479(7)
C7 H7 0.9300
C8 C9 1.408(7)
C9 C10 1.356(7)
C9 H9 0.9300
C11 C12 1.387(6)
C11 C16 1.400(7)
C12 C13 1.390(6)
C12 H12 0.9300
C13 C14 1.393(7)
C14 C15 1.377(7)
C15 C16 1.396(7)
C16 H16 0.9300
C17 H17A 0.9600
C17 H17B 0.9600
C17 H17C 0.9600
C18 H18A 0.9600
C18 H18B 0.9600
C18 H18C 0.9600
C19 H19A 0.9600
C19 H19B 0.9600
C19 H19C 0.9600
C21 H21A 0.9600
C21 H21B 0.9600
C21 H21C 0.9600
C23 C34 1.508(8)
C23 C24 1.517(8)
C23 H23 0.9800
C24 H24A 0.9700
C24 H24B 0.9700
C25 C26 1.482(8)
C26 C27 1.380(9)
C26 C31 1.394(8)
C27 C28 1.359(10)
C27 H27 0.9300
C28 C29 1.362(13)
C29 C30 1.398(14)
C29 H29 0.9300
C30 C31 1.366(9)
C30 H30 0.9300
C31 H31 0.9300
C33 H33A 0.9700
C33 H33B 0.9700
C34 C35 1.492(10)
C34 H34A 0.9700
C34 H34B 0.9700
C35 C36 1.502(8)
C35 H35A 0.9700
C35 H35B 0.9700
C36 H36A 0.9700
C36 H36B 0.9700

loop_
_geom_torsion_atom_site_label_1
_geom_torsion_atom_site_label_2
_geom_torsion_atom_site_label_3
_geom_torsion_atom_site_label_4
_geom_torsion
C33 O1 C1 C2 178.5(6)
C33 O1 C1 C10 0.2(7)
C10 C1 C2 C3 -1.2(8)
O1 C1 C2 C3 -179.3(5)
C1 C2 C3 C8 0.0(7)
C1 C2 C3 C4 -175.2(4)
C8 C3 C4 C11 -103.0(5)
C2 C3 C4 C11 72.2(5)
C8 C3 C4 C5 25.6(6)
C2 C3 C4 C5 -159.3(4)
C11 C4 C5 C20 -37.7(5)
C3 C4 C5 C20 -165.0(4)
C11 C4 C5 C6 89.6(5)
C3 C4 C5 C6 -37.7(5)
C20 C5 C6 C7 153.1(4)
C4 C5 C6 C7 29.1(6)
C20 C5 C6 C22 -38.8(6)
C4 C5 C6 C22 -162.7(4)
C22 C6 C7 C8 -173.6(4)
C5 C6 C7 C8 -5.8(7)
C2 C3 C8 C9 0.5(7)
C4 C3 C8 C9 175.7(4)
C2 C3 C8 C7 -177.7(4)
C4 C3 C8 C7 -2.6(6)
C6 C7 C8 C3 -8.9(7)
C6 C7 C8 C9 172.8(5)
C3 C8 C9 C10 0.1(7)
C7 C8 C9 C10 178.4(5)
C8 C9 C10 C1 -1.3(8)
C8 C9 C10 O2 179.6(6)
C2 C1 C10 C9 1.9(9)
O1 C1 C10 C9 -179.7(5)
C2 C1 C10 O2 -178.9(5)
O1 C1 C10 O2 -0.5(8)
C33 O2 C10 C9 179.7(6)
C33 O2 C10 C1 0.6(7)
C3 C4 C11 C12 53.1(6)
C5 C4 C11 C12 -75.4(5)
C3 C4 C11 C16 -128.3(4)
C5 C4 C11 C16 103.2(5)
C16 C11 C12 C13 0.4(6)
C4 C11 C12 C13 179.0(4)
C17 O3 C13 C12 -5.0(7)
C17 O3 C13 C14 176.0(5)
C11 C12 C13 O3 -178.1(4)
C11 C12 C13 C14 0.8(7)
C18 O4 C14 C15 -100.6(6)
C18 O4 C14 C13 83.4(6)
O3 C13 C14 O4 -6.2(6)
C12 C13 C14 O4 174.7(4)
O3 C13 C14 C15 177.6(4)
C12 C13 C14 C15 -1.4(7)
O4 C14 C15 O5 4.4(6)
C13 C14 C15 O5 -179.5(4)
O4 C14 C15 C16 -175.3(4)
C13 C14 C15 C16 0.8(7)
C19 O5 C15 C14 -179.8(5)
C19 O5 C15 C16 -0.1(7)
C14 C15 C16 C11 0.4(7)
O5 C15 C16 C11 -179.3(4)
C12 C11 C16 C15 -1.0(6)
C4 C11 C16 C15 -179.6(4)
C21 O7 C20 O6 -7.9(7)
C21 O7 C20 C5 170.5(5)
C6 C5 C20 O6 -14.0(7)
C4 C5 C20 O6 112.8(6)
C6 C5 C20 O7 167.6(4)
C4 C5 C20 O7 -65.6(5)
C36 N1 C22 O8 163.2(5)
C23 N1 C22 O8 6.8(8)
C36 N1 C22 C6 -19.9(7)
C23 N1 C22 C6 -176.3(4)
C7 C6 C22 O8 117.9(6)
C5 C6 C22 O8 -50.0(7)
C7 C6 C22 N1 -59.1(6)
C5 C6 C22 N1 133.0(4)
C22 N1 C23 C34 146.5(5)
C36 N1 C23 C34 -12.7(6)
C22 N1 C23 C24 -93.8(6)
C36 N1 C23 C24 107.1(6)
C25 O9 C24 C23 140.4(5)
N1 C23 C24 O9 173.4(4)
C34 C23 C24 O9 -72.6(6)
C24 O9 C25 O10 0.5(8)
C24 O9 C25 C26 179.3(4)
O10 C25 C26 C27 2.5(8)
O9 C25 C26 C27 -176.3(5)
O10 C25 C26 C31 -179.9(6)
O9 C25 C26 C31 1.3(7)
C31 C26 C27 C28 -1.4(9)
C25 C26 C27 C28 176.3(5)
C26 C27 C28 C29 4.3(10)
C26 C27 C28 Br1 -179.2(5)
C27 C28 C29 C30 -4.6(11)
Br1 C28 C29 C30 178.9(5)
C28 C29 C30 C31 2.3(11)
C29 C30 C31 C26 0.5(9)
C27 C26 C31 C30 -0.9(8)
C25 C26 C31 C30 -178.5(5)
C10 O2 C33 O1 -0.5(7)
C1 O1 C33 O2 0.2(7)
N1 C23 C34 C35 29.9(7)
C24 C23 C34 C35 -87.4(6)
C23 C34 C35 C36 -36.3(8)
C22 N1 C36 C35 -168.1(5)
C23 N1 C36 C35 -9.4(7)
C34 C35 C36 N1 28.0(7)
